data_4320922
loop_
_publ_author_name
'P. S. Subramanian'
'E. Suresh'
'D. Srinivas'

_publ_section_title
;
 Synthesis, X-ray Structure, Single-Crystal EPR and 1H NMR Studies of a
 Distorted Square Planar Cu(salEen)2(ClO4)2 Complex in a Novel Bilayered
 Architecture: salEen = N,N-Diethylethylenesalicylidenamine
;
_journal_name_full 'Inorganic Chemistry'
_journal_page_first 2053
_journal_page_last 2060
_journal_paper_doi 10.1021/ic990874q
_journal_volume 39
_journal_year 2000
_chemical_formula_sum 'C26 H38 Cl2 Cu N4 O10'
_chemical_formula_weight 721.08
_chemical_name_systematic
; 
 ? 
;
_space_group_IT_number 2
_symmetry_cell_setting triclinic
_symmetry_space_group_name_Hall '-P 1'
_symmetry_space_group_name_H-M 'P -1'
_atom_sites_solution_hydrogens geom
_atom_sites_solution_primary direct
_atom_sites_solution_secondary difmap
_audit_creation_method SHELXL-97
_cell_angle_alpha 90.54(2)
_cell_angle_beta 94.39(2)
_cell_angle_gamma 91.35(3)
_cell_formula_units_Z 2
_cell_length_a 12.055(4)
_cell_length_b 10.652(3)
_cell_length_c 12.701(3)
_cell_measurement_reflns_used 25
_cell_measurement_temperature 293(2)
_cell_measurement_theta_max 12
_cell_measurement_theta_min 10
_cell_volume 1625.6(8)
_computing_cell_refinement CAD4-PC
_computing_data_collection CAD4-PC
_computing_data_reduction NRCVAX
_computing_molecular_graphics 'ORTEP, PLUTON'
_computing_publication_material 'SHELXL-97 (Sheldrick, 1997)'
_computing_structure_refinement 'SHELXL-97 (Sheldrick, 1997)'
_computing_structure_solution 'SHELXS-97 (Sheldrick, 1990)'
_diffrn_ambient_temperature 293(2)
_diffrn_measured_fraction_theta_full 0.999
_diffrn_measured_fraction_theta_max 0.999
_diffrn_measurement_device_type 'Enraf Nonius CAD-4'
_diffrn_measurement_method 'omega-two theta'
_diffrn_radiation_monochromator graphite
_diffrn_radiation_source 'fine-focus sealed tube'
_diffrn_radiation_type MoK\a
_diffrn_radiation_wavelength 0.7107
_diffrn_reflns_av_R_equivalents 0.0000
_diffrn_reflns_av_sigmaI/netI 0.1501
_diffrn_reflns_limit_h_max 14
_diffrn_reflns_limit_h_min -14
_diffrn_reflns_limit_k_max 12
_diffrn_reflns_limit_k_min 0
_diffrn_reflns_limit_l_max 15
_diffrn_reflns_limit_l_min -15
_diffrn_reflns_number 5704
_diffrn_reflns_theta_full 24.92
_diffrn_reflns_theta_max 24.92
_diffrn_reflns_theta_min 2.24
_diffrn_standards_decay_% nil
_diffrn_standards_interval_time 1h
_diffrn_standards_number 3
_exptl_absorpt_coefficient_mu 0.898
_exptl_absorpt_correction_type none
_exptl_crystal_colour dark_green
_exptl_crystal_density_diffrn 1.473
_exptl_crystal_density_method 'not measured'
_exptl_crystal_description plate
_exptl_crystal_F_000 754
_exptl_crystal_size_max 0.16
_exptl_crystal_size_mid 0.12
_exptl_crystal_size_min 0.08
_refine_diff_density_max 1.350
_refine_diff_density_min -0.560
_refine_diff_density_rms 0.103
_refine_ls_extinction_method none
_refine_ls_goodness_of_fit_ref 1.017
_refine_ls_hydrogen_treatment mixed
_refine_ls_matrix_type full
_refine_ls_number_parameters 460
_refine_ls_number_reflns 5704
_refine_ls_number_restraints 0
_refine_ls_restrained_S_all 1.017
_refine_ls_R_factor_all 0.1717
_refine_ls_R_factor_gt 0.0889
_refine_ls_shift/su_max 0.001
_refine_ls_shift/su_mean 0.000
_refine_ls_structure_factor_coef Fsqd
_refine_ls_weighting_details 'w=1/[\s^2^(Fo^2^)+(0.1241P)^2^+0.0000P] where P=(Fo^2^+2Fc^2^)/3'
_refine_ls_weighting_scheme calc
_refine_ls_wR_factor_gt 0.2200
_refine_ls_wR_factor_ref 0.2438
_reflns_number_gt 2724
_reflns_number_total 5704
_reflns_threshold_expression >2sigma(I)
_cod_data_source_file ic990874q.cif
_cod_data_source_block sivsal
_cod_depositor_comments
;
The following automatic conversions were performed:

'_symmetry_cell_setting' value 'Triclinic' changed to 'triclinic'
according to the built-in table from CIF Core dictionary named
'cif_core.dic' version 2.4.1 from 2010-06-29.

Automatic conversion script
Id: cif_fix_values 1646 2011-03-28 12:23:43Z adriana 

The following automatic conversions were performed:

'_refine_ls_weighting_scheme' value 'calc
w=1/[\s^2^(Fo^2^)+(0.1241P)^2^+0.0000P] where P=(Fo^2^+2Fc^2^)/3' was
changed to 'calc'. New tag '_refine_ls_weighting_details' was
created. The value of the new tag was set to
'w=1/[\s^2^(Fo^2^)+(0.1241P)^2^+0.0000P] where P=(Fo^2^+2Fc^2^)/3'.

Automatic conversion script
Id: cif_fix_values 3143 2015-03-26 13:38:13Z robertas 
;
_cod_database_code 4320922

loop_
_symmetry_equiv_pos_as_xyz
'x, y, z'
'-x, -y, -z'

loop_
_atom_site_label
_atom_site_type_symbol
_atom_site_fract_x
_atom_site_fract_y
_atom_site_fract_z
_atom_site_U_iso_or_equiv
_atom_site_adp_type
_atom_site_occupancy
_atom_site_calc_flag
_atom_site_refinement_flags
_atom_site_disorder_assembly
_atom_site_disorder_group
Cu1 Cu 0.25892(8) 0.12765(9) 0.50749(7) 0.0474(4) Uani 1 d . . .
Cl1 Cl 0.7318(2) 0.2961(2) -0.0530(2) 0.0735(7) Uani 1 d . . .
Cl2 Cl 0.7664(3) 0.4017(4) 0.4640(3) 0.1120(11) Uani 1 d . . .
O1 O 0.2493(4) 0.0948(6) 0.6522(4) 0.0657(17) Uani 1 d . . .
O2 O 0.2658(5) 0.0907(6) 0.3632(4) 0.0701(18) Uani 1 d . . .
O3 O 0.8257(8) 0.3674(10) -0.0583(8) 0.160(4) Uani 1 d . . .
O4 O 0.6828(9) 0.2654(8) -0.1530(7) 0.155(4) Uani 1 d . . .
O5 O 0.6626(11) 0.3675(11) 0.0026(9) 0.197(5) Uani 1 d . . .
O6 O 0.7581(7) 0.1855(8) 0.0036(6) 0.112(3) Uani 1 d . . .
O7 O 0.876(3) 0.411(4) 0.507(4) 0.067(10) Uiso 0.25 d P . .
O8 O 0.765(3) 0.280(4) 0.540(4) 0.114(11) Uiso 0.25 d P . .
O9 O 0.782(3) 0.554(3) 0.443(3) 0.095(11) Uiso 0.25 d P . .
O10 O 0.668(4) 0.428(4) 0.495(3) 0.080(14) Uiso 0.25 d P . .
O11 O 0.740(5) 0.364(5) 0.581(4) 0.162(17) Uiso 0.25 d P . .
O12 O 0.714(3) 0.519(4) 0.514(3) 0.107(10) Uiso 0.25 d P . .
O13 O 0.779(4) 0.267(5) 0.398(5) 0.118(15) Uiso 0.20 d P . .
O14 O 0.825(4) 0.383(4) 0.565(3) 0.117(13) Uiso 0.25 d P . .
O15 O 0.648(2) 0.407(3) 0.460(3) 0.049(8) Uiso 0.25 d P . .
O16 O 0.767(3) 0.234(3) 0.474(4) 0.100(10) Uiso 0.25 d P . .
O17 O 0.7779(19) 0.336(3) 0.3502(18) 0.044(6) Uiso 0.25 d P . .
O18 O 0.880(3) 0.434(4) 0.466(3) 0.088(14) Uiso 0.25 d P . .
O19 O 0.669(4) 0.382(4) 0.414(3) 0.113(15) Uiso 0.25 d P . .
O20 O 0.762(3) 0.395(4) 0.343(3) 0.092(12) Uiso 0.25 d P . .
O21 O 0.812(4) 0.521(4) 0.412(3) 0.115(14) Uiso 0.25 d P . .
O22 O 0.860(5) 0.355(5) 0.510(5) 0.14(2) Uiso 0.25 d P . .
N4 N 0.4746(6) 0.3725(7) 0.7667(5) 0.067(2) Uani 1 d . . .
N2 N -0.0010(6) 0.3707(5) 0.2638(5) 0.0516(18) Uani 1 d . . .
N1 N 0.0962(5) 0.1592(5) 0.4841(5) 0.0434(15) Uani 1 d . . .
N3 N 0.4240(5) 0.1609(6) 0.5299(5) 0.0498(17) Uani 1 d . . .
C5 C -0.0324(9) 0.1219(8) 0.7331(7) 0.061(2) Uani 1 d . . .
C19 C 0.4613(7) 0.1230(7) 0.3450(6) 0.047(2) Uani 1 d . . .
C6 C 0.0571(6) 0.1227(7) 0.6678(6) 0.0442(19) Uani 1 d . . .
C7 C 0.0288(6) 0.1543(7) 0.5592(6) 0.0424(18) Uani 1 d . . .
C18 C 0.5474(8) 0.1274(9) 0.2743(8) 0.058(2) Uani 1 d . . .
C1 C 0.1621(7) 0.0910(7) 0.7078(6) 0.0452(19) Uani 1 d . . .
C21 C 0.4746(8) 0.1972(8) 0.6321(6) 0.050(2) Uani 1 d . . .
C22 C 0.4532(8) 0.3336(8) 0.6549(7) 0.067(3) Uani 1 d . . .
H221 H 0.4997 0.3852 0.6127 0.081 Uiso 1 calc R . .
H222 H 0.3763 0.3503 0.6326 0.081 Uiso 1 calc R . .
C9 C 0.0720(7) 0.3255(7) 0.3547(6) 0.054(2) Uani 1 d . . .
H92 H 0.0629 0.3782 0.4160 0.064 Uiso 1 calc R . .
H91 H 0.1491 0.3330 0.3381 0.064 Uiso 1 calc R . .
C4 C -0.0171(9) 0.0885(8) 0.8368(8) 0.062(3) Uani 1 d . . .
C20 C 0.4902(7) 0.1555(7) 0.4523(6) 0.0442(19) Uani 1 d . . .
C8 C 0.0449(8) 0.1886(8) 0.3811(7) 0.053(2) Uani 1 d . . .
C14 C 0.3508(7) 0.0898(8) 0.3048(6) 0.052(2) Uani 1 d . . .
C16 C 0.4182(8) 0.0584(9) 0.1323(6) 0.065(3) Uani 1 d . . .
H16 H 0.4038 0.0358 0.0615 0.078 Uiso 1 calc R . .
C12 C 0.0164(8) 0.5076(8) 0.2480(7) 0.064(2) Uani 1 d . . .
H121 H 0.0120 0.5511 0.3149 0.077 Uiso 1 calc R . .
H122 H 0.0906 0.5225 0.2253 0.077 Uiso 1 calc R . .
C17 C 0.5271(8) 0.0959(9) 0.1722(7) 0.068(3) Uani 1 d . . .
H17 H 0.5846 0.0987 0.1273 0.081 Uiso 1 calc R . .
C15 C 0.3357(8) 0.0558(8) 0.1981(7) 0.066(2) Uani 1 d . . .
H15 H 0.2649 0.0300 0.1711 0.079 Uiso 1 calc R . .
C3 C 0.0875(10) 0.0528(9) 0.8766(8) 0.072(3) Uani 1 d . . .
C2 C 0.1757(8) 0.0544(9) 0.8128(7) 0.068(3) Uani 1 d . . .
H2 H 0.2455 0.0306 0.8408 0.081 Uiso 1 calc R . .
C13 C -0.0658(9) 0.5603(10) 0.1691(10) 0.101(4) Uani 1 d . . .
H131 H -0.0583 0.5219 0.1014 0.152 Uiso 1 calc R . .
H132 H -0.0530 0.6493 0.1646 0.152 Uiso 1 calc R . .
H133 H -0.1396 0.5439 0.1900 0.152 Uiso 1 calc R . .
C10 C 0.0030(13) 0.2929(10) 0.1628(9) 0.119(5) Uani 1 d . . .
H101 H -0.0191 0.2069 0.1769 0.143 Uiso 1 calc R . .
H102 H -0.0507 0.3250 0.1096 0.143 Uiso 1 calc R . .
C26 C 0.5959(13) 0.5613(11) 0.7491(12) 0.145(6) Uani 1 d . . .
H261 H 0.6550 0.5090 0.7762 0.217 Uiso 1 calc R . .
H262 H 0.6087 0.6453 0.7760 0.217 Uiso 1 calc R . .
H263 H 0.5934 0.5619 0.6734 0.217 Uiso 1 calc R . .
C25 C 0.4872(12) 0.5109(11) 0.7830(10) 0.118(5) Uani 1 d . . .
H251 H 0.4822 0.5306 0.8572 0.141 Uiso 1 calc R . .
H252 H 0.4266 0.5518 0.7432 0.141 Uiso 1 calc R . .
C23 C 0.3728(13) 0.3241(17) 0.8277(11) 0.151(6) Uani 1 d . . .
H232 H 0.3109 0.3777 0.8080 0.182 Uiso 1 calc R . .
H231 H 0.3523 0.2408 0.8002 0.182 Uiso 1 calc R . .
C11 C 0.1147(14) 0.2932(14) 0.1196(10) 0.152(7) Uani 1 d . . .
H113 H 0.1325 0.3758 0.0954 0.228 Uiso 1 calc R . .
H112 H 0.1137 0.2345 0.0616 0.228 Uiso 1 calc R . .
H111 H 0.1698 0.2694 0.1739 0.228 Uiso 1 calc R . .
C24 C 0.3807(13) 0.3169(15) 0.9318(12) 0.152(6) Uani 1 d . . .
H242 H 0.4510 0.2824 0.9553 0.229 Uiso 1 calc R . .
H241 H 0.3215 0.2638 0.9538 0.229 Uiso 1 calc R . .
H243 H 0.3752 0.3994 0.9618 0.229 Uiso 1 calc R . .
H81 H -0.043(5) 0.177(5) 0.379(4) 0.020(15) Uiso 1 d . . .
H211 H 0.443(5) 0.160(6) 0.692(5) 0.030(18) Uiso 1 d . . .
H212 H 0.559(7) 0.169(7) 0.647(6) 0.07(2) Uiso 1 d . . .
H7 H -0.053(6) 0.182(6) 0.533(5) 0.05(2) Uiso 1 d . . .
H5 H -0.099(7) 0.139(8) 0.690(7) 0.08(3) Uiso 1 d . . .
H82 H 0.055(7) 0.127(8) 0.333(6) 0.07(3) Uiso 1 d . . .
H18 H 0.616(5) 0.136(6) 0.291(5) 0.018(18) Uiso 1 d . . .
H20 H 0.584(6) 0.179(6) 0.469(5) 0.05(2) Uiso 1 d . . .
H4 H -0.072(9) 0.099(10) 0.885(8) 0.12(4) Uiso 1 d . . .
H3 H 0.100(6) 0.022(6) 0.938(6) 0.04(2) Uiso 1 d . . .

loop_
_atom_site_aniso_label
_atom_site_aniso_U_11
_atom_site_aniso_U_22
_atom_site_aniso_U_33
_atom_site_aniso_U_23
_atom_site_aniso_U_13
_atom_site_aniso_U_12
Cu1 0.0431(6) 0.0534(7) 0.0464(6) 0.0035(5) 0.0083(4) 0.0011(4)
Cl1 0.0597(16) 0.0790(18) 0.0809(18) 0.0074(14) -0.0056(13) 0.0118(14)
Cl2 0.073(2) 0.141(3) 0.118(3) -0.008(2) -0.025(2) 0.007(2)
O1 0.041(3) 0.098(5) 0.059(4) 0.024(3) 0.007(3) 0.010(3)
O2 0.048(4) 0.106(5) 0.056(4) -0.020(3) 0.006(3) -0.005(3)
O3 0.131(8) 0.168(9) 0.174(9) 0.067(7) -0.015(7) -0.074(7)
O4 0.215(11) 0.120(7) 0.116(7) -0.013(6) -0.090(7) 0.053(7)
O5 0.219(13) 0.197(12) 0.186(11) -0.038(9) 0.063(10) 0.085(10)
O6 0.129(7) 0.108(6) 0.098(6) 0.048(5) 0.001(5) 0.008(5)
N4 0.074(5) 0.077(6) 0.050(5) -0.006(4) 0.007(4) 0.003(4)
N2 0.070(5) 0.030(4) 0.051(4) 0.003(3) -0.014(3) 0.000(3)
N1 0.053(4) 0.032(4) 0.044(4) 0.005(3) 0.000(3) -0.002(3)
N3 0.043(4) 0.041(4) 0.063(5) -0.004(3) -0.013(4) 0.014(3)
C5 0.068(7) 0.061(6) 0.054(6) 0.007(5) 0.011(5) 0.005(5)
C19 0.062(6) 0.035(4) 0.044(5) 0.004(4) 0.002(4) 0.005(4)
C6 0.044(5) 0.036(4) 0.055(5) 0.001(4) 0.019(4) 0.004(4)
C7 0.035(5) 0.040(5) 0.051(5) -0.006(4) -0.001(4) 0.001(4)
C18 0.043(6) 0.069(6) 0.065(6) -0.005(5) 0.028(5) 0.002(5)
C1 0.050(5) 0.050(5) 0.037(4) 0.008(4) 0.012(4) 0.000(4)
C21 0.054(6) 0.050(5) 0.044(5) 0.008(4) -0.007(4) 0.009(4)
C22 0.074(6) 0.074(7) 0.053(6) -0.008(5) -0.009(5) 0.022(5)
C9 0.058(6) 0.059(6) 0.043(5) 0.001(4) -0.004(4) -0.008(4)
C4 0.068(7) 0.052(6) 0.070(7) 0.013(5) 0.027(6) 0.004(5)
C20 0.048(5) 0.035(4) 0.052(5) 0.006(4) 0.015(4) 0.005(4)
C8 0.049(6) 0.044(5) 0.064(6) 0.001(5) -0.004(4) -0.001(4)
C14 0.056(6) 0.060(6) 0.042(5) -0.008(4) 0.010(4) 0.006(4)
C16 0.080(7) 0.080(7) 0.040(5) -0.011(4) 0.026(5) 0.014(5)
C12 0.071(6) 0.058(6) 0.063(6) 0.014(5) 0.002(5) -0.009(5)
C17 0.071(7) 0.074(7) 0.062(6) 0.003(5) 0.034(5) 0.013(5)
C15 0.062(6) 0.067(6) 0.068(6) -0.008(5) 0.000(5) 0.007(5)
C3 0.103(9) 0.061(6) 0.054(6) 0.021(5) 0.022(6) -0.008(6)
C2 0.064(6) 0.083(7) 0.056(6) 0.017(5) 0.002(5) 0.002(5)
C13 0.097(9) 0.066(7) 0.137(10) 0.031(7) -0.017(8) -0.001(6)
C10 0.200(16) 0.067(8) 0.079(9) 0.006(6) -0.054(9) 0.002(9)
C26 0.176(16) 0.049(7) 0.210(17) 0.031(9) 0.011(13) -0.007(9)
C25 0.152(13) 0.073(9) 0.117(10) -0.032(7) -0.059(9) 0.042(9)
C23 0.141(14) 0.220(18) 0.094(11) -0.039(11) 0.016(10) 0.011(12)
C11 0.23(2) 0.140(13) 0.094(10) 0.025(9) 0.047(12) 0.074(13)
C24 0.185(17) 0.157(14) 0.120(13) -0.013(11) 0.053(12) -0.006(12)

loop_
_atom_type_symbol
_atom_type_description
_atom_type_scat_dispersion_real
_atom_type_scat_dispersion_imag
_atom_type_scat_source
Cu Cu 0.3201 1.2651 'International Tables Vol C Tables 4.2.6.8 and 6.1.1.4'
Cl Cl 0.1484 0.1585 'International Tables Vol C Tables 4.2.6.8 and 6.1.1.4'
O O 0.0106 0.0060 'International Tables Vol C Tables 4.2.6.8 and 6.1.1.4'
N N 0.0061 0.0033 'International Tables Vol C Tables 4.2.6.8 and 6.1.1.4'
C C 0.0033 0.0016 'International Tables Vol C Tables 4.2.6.8 and 6.1.1.4'
H H 0.0000 0.0000 'International Tables Vol C Tables 4.2.6.8 and 6.1.1.4'

loop_
_geom_angle_atom_site_label_1
_geom_angle_atom_site_label_2
_geom_angle_atom_site_label_3
_geom_angle
_geom_angle_site_symmetry_1
_geom_angle_site_symmetry_3
_geom_angle_publ_flag
O2 Cu1 O1 157.2(3) . . ?
O2 Cu1 N1 90.6(2) . . ?
O1 Cu1 N1 92.8(2) . . ?
O2 Cu1 N3 92.9(3) . . ?
O1 Cu1 N3 91.5(3) . . ?
N1 Cu1 N3 160.2(2) . . ?
O3 Cl1 O5 105.3(8) . . ?
O3 Cl1 O4 111.7(7) . . ?
O5 Cl1 O4 111.1(7) . . ?
O3 Cl1 O6 109.0(6) . . ?
O5 Cl1 O6 109.6(7) . . ?
O4 Cl1 O6 110.1(5) . . ?
O19 Cl2 O10 51(2) . . ?
O19 Cl2 O22 149(3) . . ?
O10 Cl2 O22 136(3) . . ?
O19 Cl2 O7 172(3) . . ?
O10 Cl2 O7 137(3) . . ?
O22 Cl2 O7 26(3) . . ?
O19 Cl2 O18 152(3) . . ?
O10 Cl2 O18 148(3) . . ?
O22 Cl2 O18 44(3) . . ?
O7 Cl2 O18 24(2) . . ?
O19 Cl2 O15 29.2(19) . . ?
O10 Cl2 O15 21.9(19) . . ?
O22 Cl2 O15 148(3) . . ?
O7 Cl2 O15 158(3) . . ?
O18 Cl2 O15 164(2) . . ?
O19 Cl2 O14 141(3) . . ?
O10 Cl2 O14 99(3) . . ?
O22 Cl2 O14 38(3) . . ?
O7 Cl2 O14 43(2) . . ?
O18 Cl2 O14 67(3) . . ?
O15 Cl2 O14 118(3) . . ?
O19 Cl2 O20 63(2) . . ?
O10 Cl2 O20 110(2) . . ?
O22 Cl2 O20 112(3) . . ?
O7 Cl2 O20 110(2) . . ?
O18 Cl2 O20 89(2) . . ?
O15 Cl2 O20 91(2) . . ?
O14 Cl2 O20 150(3) . . ?
O19 Cl2 O21 104(2) . . ?
O10 Cl2 O21 107(2) . . ?
O22 Cl2 O21 101(3) . . ?
O7 Cl2 O21 77(2) . . ?
O18 Cl2 O21 56.7(18) . . ?
O15 Cl2 O21 109(2) . . ?
O14 Cl2 O21 111(2) . . ?
O20 Cl2 O21 65.6(19) . . ?
O19 Cl2 O12 86(2) . . ?
O10 Cl2 O12 44.7(17) . . ?
O22 Cl2 O12 120(3) . . ?
O7 Cl2 O12 102(2) . . ?
O18 Cl2 O12 104(2) . . ?
O15 Cl2 O12 62(2) . . ?
O14 Cl2 O12 87(2) . . ?
O20 Cl2 O12 116.9(19) . . ?
O21 Cl2 O12 71.7(19) . . ?
O19 Cl2 O11 100(3) . . ?
O10 Cl2 O11 62(2) . . ?
O22 Cl2 O11 74(3) . . ?
O7 Cl2 O11 84(3) . . ?
O18 Cl2 O11 107(3) . . ?
O15 Cl2 O11 77(2) . . ?
O14 Cl2 O11 41(2) . . ?
O20 Cl2 O11 158(2) . . ?
O21 Cl2 O11 135(3) . . ?
O12 Cl2 O11 73(2) . . ?
O19 Cl2 O17 69(2) . . ?
O10 Cl2 O17 120(2) . . ?
O22 Cl2 O17 95(3) . . ?
O7 Cl2 O17 103.0(19) . . ?
O18 Cl2 O17 87.9(18) . . ?
O15 Cl2 O17 98(2) . . ?
O14 Cl2 O17 131(2) . . ?
O20 Cl2 O17 24.1(13) . . ?
O21 Cl2 O17 84.6(19) . . ?
O12 Cl2 O17 140.3(16) . . ?
O11 Cl2 O17 140(2) . . ?
C1 O1 Cu1 129.8(5) . . ?
C14 O2 Cu1 130.6(5) . . ?
O18 O7 O22 121(10) . . ?
O18 O7 O14 149(8) . . ?
O22 O7 O14 59(7) . . ?
O18 O7 Cl2 79(6) . . ?
O22 O7 Cl2 73(7) . . ?
O14 O7 Cl2 71(3) . . ?
O16 O8 O11 148(6) . . ?
O16 O8 O14 125(5) . . ?
O11 O8 O14 52(3) . . ?
O16 O8 O22 88(4) . . ?
O11 O8 O22 87(5) . . ?
O14 O8 O22 38(3) . . ?
O16 O8 Cl2 83(3) . . ?
O11 O8 Cl2 69(3) . . ?
O14 O8 Cl2 57(2) . . ?
O22 O8 Cl2 51(2) . . ?
O21 O9 O12 131(7) . . ?
O21 O9 Cl2 69(6) . . ?
O12 O9 Cl2 62(2) . . ?
O21 O9 O18 47(5) . . ?
O12 O9 O18 97(3) . . ?
Cl2 O9 O18 48.0(15) . . ?
O15 O10 O12 135(8) . . ?
O15 O10 O19 27(6) . . ?
O12 O10 O19 121(4) . . ?
O15 O10 Cl2 91(7) . . ?
O12 O10 Cl2 79(3) . . ?
O19 O10 Cl2 64(3) . . ?
O15 O10 O11 127(8) . . ?
O12 O10 O11 90(4) . . ?
O19 O10 O11 114(4) . . ?
Cl2 O10 O11 68(3) . . ?
O14 O11 O8 75(5) . . ?
O14 O11 O10 107(5) . . ?
O8 O11 O10 102(5) . . ?
O14 O11 Cl2 61(3) . . ?
O8 O11 Cl2 71(3) . . ?
O10 O11 Cl2 50(2) . . ?
O14 O11 O22 24(3) . . ?
O8 O11 O22 55(4) . . ?
O10 O11 O22 96(4) . . ?
Cl2 O11 O22 46(2) . . ?
O10 O12 O9 114(4) . . ?
O10 O12 O15 14(3) . . ?
O9 O12 O15 103(3) . . ?
O10 O12 Cl2 56(3) . . ?
O9 O12 Cl2 70(2) . . ?
O15 O12 Cl2 54.6(16) . . ?
O10 O12 O21 101(3) . . ?
O9 O12 O21 16(2) . . ?
O15 O12 O21 91(2) . . ?
Cl2 O12 O21 53.6(16) . . ?
O17 O13 O16 147(6) . . ?
O17 O13 O20 14(3) . . ?
O16 O13 O20 133(5) . . ?
O17 O13 Cl2 70(3) . . ?
O16 O13 Cl2 78(3) . . ?
O20 O13 Cl2 56.5(19) . . ?
O22 O14 O7 36(5) . . ?
O22 O14 O11 128(7) . . ?
O7 O14 O11 143(6) . . ?
O22 O14 O8 80(5) . . ?
O7 O14 O8 113(5) . . ?
O11 O14 O8 53(4) . . ?
O22 O14 Cl2 65(5) . . ?
O7 O14 Cl2 66(3) . . ?
O11 O14 Cl2 78(4) . . ?
O8 O14 Cl2 72(3) . . ?
O22 O14 O18 39(5) . . ?
O7 O14 O18 11(3) . . ?
O11 O14 O18 133(5) . . ?
O8 O14 O18 110(4) . . ?
Cl2 O14 O18 55(2) . . ?
O10 O15 O19 133(9) . . ?
O10 O15 Cl2 67(6) . . ?
O19 O15 Cl2 66(5) . . ?
O10 O15 O12 31(6) . . ?
O19 O15 O12 117(5) . . ?
Cl2 O15 O12 63.6(18) . . ?
O8 O16 O13 130(5) . . ?
O8 O16 O22 58(4) . . ?
O13 O16 O22 82(4) . . ?
O8 O16 Cl2 64(3) . . ?
O13 O16 Cl2 67(3) . . ?
O22 O16 Cl2 45(2) . . ?
O20 O17 O13 144(6) . . ?
O20 O17 Cl2 71(4) . . ?
O13 O17 Cl2 77(3) . . ?
O20 O17 O19 63(4) . . ?
O13 O17 O19 85(4) . . ?
Cl2 O17 O19 46.6(15) . . ?
O7 O18 O22 31(6) . . ?
O7 O18 Cl2 77(6) . . ?
O22 O18 Cl2 65(4) . . ?
O7 O18 O21 130(8) . . ?
O22 O18 O21 131(5) . . ?
Cl2 O18 O21 67(2) . . ?
O7 O18 O14 20(5) . . ?
O22 O18 O14 34(3) . . ?
Cl2 O18 O14 58(2) . . ?
O21 O18 O14 111(3) . . ?
O7 O18 O9 112(7) . . ?
O22 O18 O9 121(4) . . ?
Cl2 O18 O9 61.5(18) . . ?
O21 O18 O9 20(2) . . ?
O14 O18 O9 94(3) . . ?
O15 O19 O10 20(4) . . ?
O15 O19 Cl2 85(5) . . ?
O10 O19 Cl2 65(3) . . ?
O15 O19 O20 143(6) . . ?
O10 O19 O20 125(4) . . ?
Cl2 O19 O20 66(2) . . ?
O15 O19 O17 149(6) . . ?
O10 O19 O17 129(4) . . ?
Cl2 O19 O17 64(2) . . ?
O20 O19 O17 23.1(15) . . ?
O17 O20 O19 94(5) . . ?
O17 O20 Cl2 85(4) . . ?
O19 O20 Cl2 51.0(19) . . ?
O17 O20 O13 21(4) . . ?
O19 O20 O13 75(3) . . ?
Cl2 O20 O13 66(2) . . ?
O17 O20 O21 127(5) . . ?
O19 O20 O21 90(3) . . ?
Cl2 O20 O21 57.6(18) . . ?
O13 O20 O21 116(3) . . ?
O9 O21 O18 113(7) . . ?
O9 O21 Cl2 88(6) . . ?
O18 O21 Cl2 56(2) . . ?
O9 O21 O20 123(7) . . ?
O18 O21 O20 84(3) . . ?
Cl2 O21 O20 56.8(18) . . ?
O9 O21 O12 33(5) . . ?
O18 O21 O12 92(3) . . ?
Cl2 O21 O12 54.7(17) . . ?
O20 O21 O12 98(3) . . ?
O7 O22 O14 84(9) . . ?
O7 O22 O18 28(6) . . ?
O14 O22 O18 107(7) . . ?
O7 O22 Cl2 81(7) . . ?
O14 O22 Cl2 77(5) . . ?
O18 O22 Cl2 71(4) . . ?
O7 O22 O8 140(9) . . ?
O14 O22 O8 62(5) . . ?
O18 O22 O8 142(5) . . ?
Cl2 O22 O8 71(3) . . ?
O7 O22 O16 150(9) . . ?
O14 O22 O16 96(6) . . ?
O18 O22 O16 128(6) . . ?
Cl2 O22 O16 70(3) . . ?
O8 O22 O16 34(2) . . ?
O7 O22 O11 103(9) . . ?
O14 O22 O11 29(4) . . ?
O18 O22 O11 116(5) . . ?
Cl2 O22 O11 60(3) . . ?
O8 O22 O11 38(2) . . ?
O16 O22 O11 69(3) . . ?
C22 N4 C25 113.9(8) . . ?
C22 N4 C23 107.7(8) . . ?
C25 N4 C23 108.4(10) . . ?
C12 N2 C9 111.1(6) . . ?
C12 N2 C10 113.4(7) . . ?
C9 N2 C10 114.4(7) . . ?
C7 N1 C8 115.0(7) . . ?
C7 N1 Cu1 123.1(5) . . ?
C8 N1 Cu1 121.9(6) . . ?
C20 N3 C21 116.7(7) . . ?
C20 N3 Cu1 122.5(6) . . ?
C21 N3 Cu1 120.8(6) . . ?
C4 C5 C6 120.8(9) . . ?
C20 C19 C14 123.4(7) . . ?
C20 C19 C18 117.6(8) . . ?
C14 C19 C18 119.0(8) . . ?
C1 C6 C5 120.4(8) . . ?
C1 C6 C7 124.3(7) . . ?
C5 C6 C7 115.2(7) . . ?
N1 C7 C6 126.5(7) . . ?
C17 C18 C19 121.2(9) . . ?
O1 C1 C6 123.2(7) . . ?
O1 C1 C2 118.8(8) . . ?
C6 C1 C2 118.0(7) . . ?
N3 C21 C22 110.4(6) . . ?
N4 C22 C21 115.0(7) . . ?
N2 C9 C8 111.9(6) . . ?
C5 C4 C3 119.0(9) . . ?
N3 C20 C19 127.7(8) . . ?
N1 C8 C9 109.7(7) . . ?
O2 C14 C15 120.3(8) . . ?
O2 C14 C19 122.8(7) . . ?
C15 C14 C19 116.9(7) . . ?
C15 C16 C17 119.2(8) . . ?
C13 C12 N2 113.0(7) . . ?
C18 C17 C16 120.1(8) . . ?
C16 C15 C14 123.5(9) . . ?
C2 C3 C4 120.3(9) . . ?
C3 C2 C1 121.4(9) . . ?
C11 C10 N2 113.9(11) . . ?
N4 C25 C26 112.2(10) . . ?
C24 C23 N4 120.9(13) . . ?

loop_
_geom_bond_atom_site_label_1
_geom_bond_atom_site_label_2
_geom_bond_distance
_geom_bond_site_symmetry_2
_geom_bond_publ_flag
Cu1 O2 1.879(6) . ?
Cu1 O1 1.887(5) . ?
Cu1 N1 1.998(6) . ?
Cu1 N3 2.011(6) . ?
Cl1 O3 1.355(8) . ?
Cl1 O5 1.372(10) . ?
Cl1 O4 1.392(8) . ?
Cl1 O6 1.415(7) . ?
Cl2 O19 1.30(4) . ?
Cl2 O10 1.31(4) . ?
Cl2 O22 1.34(5) . ?
Cl2 O7 1.39(4) . ?
Cl2 O18 1.40(4) . ?
Cl2 O15 1.42(3) . ?
Cl2 O14 1.44(4) . ?
Cl2 O20 1.53(3) . ?
Cl2 O21 1.54(4) . ?
Cl2 O12 1.56(3) . ?
Cl2 O11 1.60(5) . ?
Cl2 O17 1.62(2) . ?
O1 C1 1.310(8) . ?
O2 C14 1.311(9) . ?
O7 O18 0.57(5) . ?
O7 O22 0.62(7) . ?
O7 O14 1.04(6) . ?
O8 O16 0.97(4) . ?
O8 O11 1.09(5) . ?
O8 O14 1.31(6) . ?
O8 O22 1.46(6) . ?
O9 O21 0.66(5) . ?
O9 O12 1.31(4) . ?
O9 O18 1.77(5) . ?
O10 O15 0.53(5) . ?
O10 O12 1.12(4) . ?
O10 O19 1.13(5) . ?
O10 O11 1.52(5) . ?
O11 O14 1.07(5) . ?
O11 O22 1.78(8) . ?
O12 O15 1.54(5) . ?
O12 O21 1.82(5) . ?
O13 O17 0.96(5) . ?
O13 O16 1.06(5) . ?
O13 O20 1.55(6) . ?
O14 O22 0.90(7) . ?
O14 O18 1.56(6) . ?
O15 O19 0.70(4) . ?
O16 O22 1.72(7) . ?
O17 O20 0.66(3) . ?
O17 O19 1.68(5) . ?
O18 O22 1.04(6) . ?
O18 O21 1.40(5) . ?
O19 O20 1.50(5) . ?
O20 O21 1.66(5) . ?
N4 C22 1.477(10) . ?
N4 C25 1.489(13) . ?
N4 C23 1.579(15) . ?
N2 C12 1.486(10) . ?
N2 C9 1.488(9) . ?
N2 C10 1.525(13) . ?
N1 C7 1.301(9) . ?
N1 C8 1.444(10) . ?
N3 C20 1.316(9) . ?
N3 C21 1.438(10) . ?
C5 C4 1.367(13) . ?
C5 C6 1.410(11) . ?
C19 C20 1.418(10) . ?
C19 C14 1.424(11) . ?
C19 C18 1.425(11) . ?
C6 C1 1.378(10) . ?
C6 C7 1.440(10) . ?
C18 C17 1.339(12) . ?
C1 C2 1.392(11) . ?
C21 C22 1.511(11) . ?
C9 C8 1.533(11) . ?
C4 C3 1.385(14) . ?
C14 C15 1.396(11) . ?
C16 C15 1.347(11) . ?
C16 C17 1.418(12) . ?
C12 C13 1.479(12) . ?
C3 C2 1.385(12) . ?
C10 C11 1.493(18) . ?
C26 C25 1.500(17) . ?
C23 C24 1.321(17) . ?
